data_4100483
loop_
_publ_author_name
'Lambert, C.'
'Schelter, J.'
'Amthor, S.'
'Coropceanu, V.'
'Br\'edas, J.-L.'
'Gruhn, N. E.'

_journal_name_full 'Journal of the American Chemical Society'
_journal_paper_doi 10.1021/ja051300p
_journal_year 2005
_chemical_formula_sum 'C28 H52 Ir N P2'
_chemical_formula_weight 656.85
_space_group_IT_number 15
_symmetry_cell_setting monoclinic
_symmetry_space_group_name_Hall '-C 2yc'
_symmetry_space_group_name_H-M 'C 1 2/c 1'
_cell_angle_alpha 90.00
_cell_angle_beta 123.311(1)
_cell_angle_gamma 90.00
_cell_formula_units_Z 8
_cell_length_a 23.2568(17)
_cell_length_b 21.2282(16)
_cell_length_c 14.2049(10)
_cell_measurement_temperature 100(2)
_cell_volume 5860.7(7)
_diffrn_ambient_temperature 100(2)
_exptl_crystal_density_diffrn 1.489
_cod_depositor_comments
;
The following automatic conversions were performed:
'_symmetry_cell_setting' value 'Monoclinic' changed to 'monoclinic'
according to '/home/saulius/struct/CIF-dictionaries/cif_core.dic'
dictionary named 'cif_core.dic' version 2.4.1 from 2010-06-29.

Automatic conversion script
Id: cif_fix_enum 1527 2010-12-29 10:47:43Z saulius 
;
_cod_original_sg_symbol_H-M 'C 2/c'
_cod_database_code 4100483

loop_
_symmetry_equiv_pos_as_xyz
'x, y, z'
'-x, y, -z+1/2'
'x+1/2, y+1/2, z'
'-x+1/2, y+1/2, -z+1/2'
'-x, -y, -z'
'x, -y, z-1/2'
'-x+1/2, -y+1/2, -z'
'x+1/2, -y+1/2, z-1/2'

loop_
_atom_site_label
_atom_site_type_symbol
_atom_site_fract_x
_atom_site_fract_y
_atom_site_fract_z
_atom_site_U_iso_or_equiv
_atom_site_adp_type
_atom_site_occupancy
_atom_site_symmetry_multiplicity
_atom_site_calc_flag
_atom_site_refinement_flags
_atom_site_disorder_assembly
_atom_site_disorder_group
Ir1 Ir 0.134337(3) 0.232581(3) 0.100776(6) 0.01250(2) Uani 1 1 d . . .
H1 H 0.1617(14) 0.2451(12) 0.229(2) 0.030(7) Uiso 1 1 d . . .
P1 P 0.15000(2) 0.13190(2) 0.17198(4) 0.01571(9) Uani 1 1 d . . .
P2 P 0.09617(2) 0.33544(2) 0.06348(4) 0.01488(9) Uani 1 1 d . . .
C1 C 0.03533(9) 0.21931(9) 0.06684(16) 0.0165(4) Uani 1 1 d . . .
C2 C 0.01844(10) 0.16618(10) 0.10625(16) 0.0184(4) Uani 1 1 d . . .
C3 C -0.04788(10) 0.15668(11) 0.08109(17) 0.0233(4) Uani 1 1 d . . .
H3 H -0.0582 0.1197 0.1066 0.028 Uiso 1 1 calc R . .
C4 C -0.09889(10) 0.20115(12) 0.01884(18) 0.0267(5) Uani 1 1 d . . .
H4 H -0.1444 0.1942 0.0001 0.032 Uiso 1 1 calc R . .
C5 C -0.08305(10) 0.25558(11) -0.01569(19) 0.0248(4) Uani 1 1 d . . .
H5 H -0.1175 0.2867 -0.0560 0.030 Uiso 1 1 calc R . .
C6 C -0.01686(9) 0.26517(10) 0.00825(16) 0.0183(4) Uani 1 1 d . . .
C7 C 0.07654(10) 0.12301(10) 0.18678(17) 0.0208(4) Uani 1 1 d . . .
H7A H 0.0604 0.0788 0.1712 0.025 Uiso 1 1 calc R . .
H7B H 0.0913 0.1331 0.2650 0.025 Uiso 1 1 calc R . .
C8 C 0.00173(10) 0.32520(10) -0.02595(17) 0.0207(4) Uani 1 1 d . . .
H8A H -0.0213 0.3615 -0.0163 0.025 Uiso 1 1 calc R . .
H8B H -0.0138 0.3229 -0.1062 0.025 Uiso 1 1 calc R . .
C9 C 0.22622(10) 0.11575(10) 0.32007(17) 0.0203(4) Uani 1 1 d . . .
C10 C 0.21185(11) 0.06353(11) 0.38006(18) 0.0264(4) Uani 1 1 d . . .
H10A H 0.2539 0.0549 0.4537 0.040 Uiso 1 1 calc R . .
H10B H 0.1971 0.0251 0.3342 0.040 Uiso 1 1 calc R . .
H10C H 0.1755 0.0774 0.3904 0.040 Uiso 1 1 calc R . .
C11 C 0.24316(11) 0.17581(10) 0.39098(17) 0.0231(4) Uani 1 1 d . . .
H11A H 0.2026 0.1890 0.3904 0.035 Uiso 1 1 calc R . .
H11B H 0.2564 0.2094 0.3592 0.035 Uiso 1 1 calc R . .
H11C H 0.2813 0.1673 0.4686 0.035 Uiso 1 1 calc R . .
C12 C 0.29012(10) 0.09801(11) 0.31962(19) 0.0257(4) Uani 1 1 d . . .
H12A H 0.2991 0.1309 0.2808 0.039 Uiso 1 1 calc R . .
H12B H 0.2821 0.0578 0.2804 0.039 Uiso 1 1 calc R . .
H12C H 0.3299 0.0941 0.3974 0.039 Uiso 1 1 calc R . .
C13 C 0.13928(11) 0.06432(10) 0.07717(18) 0.0213(4) Uani 1 1 d . . .
C14 C 0.14803(13) -0.00186(10) 0.1275(2) 0.0299(5) Uani 1 1 d . . .
H14A H 0.1366 -0.0336 0.0696 0.045 Uiso 1 1 calc R . .
H14B H 0.1172 -0.0066 0.1539 0.045 Uiso 1 1 calc R . .
H14C H 0.1958 -0.0076 0.1908 0.045 Uiso 1 1 calc R . .
C15 C 0.18931(11) 0.07181(10) 0.03919(18) 0.0247(4) Uani 1 1 d . . .
H15A H 0.2361 0.0618 0.1021 0.037 Uiso 1 1 calc R . .
H15B H 0.1878 0.1153 0.0149 0.037 Uiso 1 1 calc R . .
H15C H 0.1760 0.0431 -0.0237 0.037 Uiso 1 1 calc R . .
C16 C 0.06466(11) 0.06821(10) -0.02708(18) 0.0249(4) Uani 1 1 d . . .
H16A H 0.0555 0.1109 -0.0583 0.037 Uiso 1 1 calc R . .
H16B H 0.0325 0.0582 -0.0049 0.037 Uiso 1 1 calc R . .
H16C H 0.0586 0.0380 -0.0841 0.037 Uiso 1 1 calc R . .
C17 C 0.11309(11) 0.37862(10) 0.19297(18) 0.0227(4) Uani 1 1 d . . .
C18 C 0.07625(12) 0.34375(12) 0.24011(19) 0.0281(5) Uani 1 1 d . . .
H18A H 0.0900 0.2993 0.2522 0.042 Uiso 1 1 calc R . .
H18B H 0.0264 0.3468 0.1864 0.042 Uiso 1 1 calc R . .
H18C H 0.0889 0.3628 0.3119 0.042 Uiso 1 1 calc R . .
C19 C 0.08724(14) 0.44718(12) 0.1711(2) 0.0346(5) Uani 1 1 d . . .
H19A H 0.0384 0.4482 0.1099 0.052 Uiso 1 1 calc R . .
H19B H 0.1138 0.4722 0.1497 0.052 Uiso 1 1 calc R . .
H19C H 0.0931 0.4648 0.2396 0.052 Uiso 1 1 calc R . .
C20 C 0.19092(11) 0.37833(11) 0.28470(18) 0.0277(5) Uani 1 1 d . . .
H20A H 0.1992 0.3999 0.3521 0.042 Uiso 1 1 calc R . .
H20B H 0.2157 0.4001 0.2565 0.042 Uiso 1 1 calc R . .
H20C H 0.2072 0.3347 0.3038 0.042 Uiso 1 1 calc R . .
C21 C 0.11307(10) 0.39093(9) -0.02333(17) 0.0195(4) Uani 1 1 d . . .
C22 C 0.05893(12) 0.44338(11) -0.0821(2) 0.0284(5) Uani 1 1 d . . .
H22A H 0.0585 0.4692 -0.0253 0.043 Uiso 1 1 calc R . .
H22B H 0.0134 0.4245 -0.1323 0.043 Uiso 1 1 calc R . .
H22C H 0.0704 0.4699 -0.1262 0.043 Uiso 1 1 calc R . .
C23 C 0.18492(11) 0.42032(11) 0.04925(19) 0.0268(4) Uani 1 1 d . . .
H23A H 0.1954 0.4436 0.0009 0.040 Uiso 1 1 calc R . .
H23B H 0.2191 0.3870 0.0891 0.040 Uiso 1 1 calc R . .
H23C H 0.1861 0.4492 0.1041 0.040 Uiso 1 1 calc R . .
C24 C 0.11202(11) 0.35230(10) -0.11552(17) 0.0235(4) Uani 1 1 d . . .
H24A H 0.0676 0.3308 -0.1614 0.035 Uiso 1 1 calc R . .
H24B H 0.1491 0.3210 -0.0806 0.035 Uiso 1 1 calc R . .
H24C H 0.1187 0.3804 -0.1634 0.035 Uiso 1 1 calc R . .
C25 C 0.11011(9) 0.21300(9) -0.05315(17) 0.0164(4) Uani 1 1 d . . .
N1 N 0.09760(9) 0.20209(8) -0.14252(14) 0.0205(3) Uani 1 1 d . . .
C26 C 0.08591(10) 0.19671(11) -0.25267(16) 0.0211(4) Uani 1 1 d . . .
H26A H 0.1137 0.2287 -0.2610 0.025 Uiso 1 1 calc R . .
H26B H 0.0368 0.2052 -0.3104 0.025 Uiso 1 1 calc R . .
C27 C 0.10459(12) 0.13215(11) -0.27190(19) 0.0292(5) Uani 1 1 d . . .
H27A H 0.1537 0.1245 -0.2172 0.044 Uiso 1 1 calc R . .
H27B H 0.0946 0.1297 -0.3484 0.044 Uiso 1 1 calc R . .
H27C H 0.0776 0.1003 -0.2626 0.044 Uiso 1 1 calc R . .
C28 C 0.24166(9) 0.24944(9) 0.14915(17) 0.0171(4) Uani 1 1 d . . .
H28A H 0.2633 0.2091 0.1524 0.026 Uiso 1 1 calc R . .
H28B H 0.2679 0.2698 0.2232 0.026 Uiso 1 1 calc R . .
H28C H 0.2411 0.2768 0.0931 0.026 Uiso 1 1 calc R . .

loop_
_atom_site_aniso_label
_atom_site_aniso_U_11
_atom_site_aniso_U_22
_atom_site_aniso_U_33
_atom_site_aniso_U_23
_atom_site_aniso_U_13
_atom_site_aniso_U_12
Ir1 0.01198(3) 0.01360(4) 0.01308(3) 0.00096(3) 0.00763(3) 0.00110(3)
P1 0.0169(2) 0.0149(2) 0.0166(2) 0.00215(18) 0.01003(19) 0.00095(17)
P2 0.0149(2) 0.0148(2) 0.0150(2) -0.00030(17) 0.00821(18) 0.00197(17)
C1 0.0138(8) 0.0224(10) 0.0140(8) -0.0023(7) 0.0080(7) 0.0000(7)
C2 0.0184(8) 0.0224(10) 0.0157(9) -0.0005(7) 0.0101(7) -0.0016(7)
C3 0.0217(9) 0.0314(11) 0.0221(10) -0.0009(8) 0.0153(8) -0.0050(8)
C4 0.0141(8) 0.0427(13) 0.0249(10) -0.0011(10) 0.0118(8) -0.0029(9)
C5 0.0158(9) 0.0352(12) 0.0238(10) -0.0001(9) 0.0111(8) 0.0028(8)
C6 0.0144(8) 0.0229(10) 0.0165(8) -0.0014(8) 0.0077(7) 0.0006(7)
C7 0.0199(9) 0.0225(10) 0.0223(10) 0.0055(8) 0.0131(8) 0.0001(7)
C8 0.0153(8) 0.0227(10) 0.0208(9) 0.0026(8) 0.0078(7) 0.0042(7)
C9 0.0206(9) 0.0195(10) 0.0191(9) 0.0031(7) 0.0098(8) 0.0023(7)
C10 0.0280(10) 0.0253(11) 0.0235(10) 0.0074(9) 0.0127(9) 0.0012(9)
C11 0.0225(9) 0.0253(11) 0.0158(9) 0.0023(8) 0.0069(8) 0.0010(8)
C12 0.0208(9) 0.0263(11) 0.0264(11) 0.0057(9) 0.0106(9) 0.0063(8)
C13 0.0269(10) 0.0150(9) 0.0228(10) 0.0000(8) 0.0142(8) 0.0000(8)
C14 0.0401(12) 0.0148(10) 0.0332(12) 0.0001(9) 0.0191(10) -0.0002(9)
C15 0.0306(11) 0.0222(11) 0.0250(10) -0.0007(8) 0.0175(9) 0.0049(8)
C16 0.0266(10) 0.0221(11) 0.0231(10) -0.0041(8) 0.0118(9) -0.0057(8)
C17 0.0269(10) 0.0214(10) 0.0218(10) -0.0035(8) 0.0145(9) 0.0030(8)
C18 0.0314(11) 0.0357(13) 0.0241(11) -0.0038(9) 0.0196(9) 0.0026(9)
C19 0.0453(14) 0.0260(12) 0.0360(13) -0.0044(10) 0.0246(12) 0.0087(10)
C20 0.0308(11) 0.0285(12) 0.0192(10) -0.0056(9) 0.0108(9) -0.0050(9)
C21 0.0219(9) 0.0162(9) 0.0199(9) 0.0020(7) 0.0113(8) 0.0021(7)
C22 0.0340(11) 0.0206(11) 0.0290(11) 0.0081(9) 0.0162(10) 0.0077(9)
C23 0.0295(11) 0.0226(11) 0.0302(11) -0.0033(9) 0.0177(10) -0.0064(9)
C24 0.0322(11) 0.0217(10) 0.0201(10) 0.0015(8) 0.0165(9) 0.0002(8)
C25 0.0153(8) 0.0144(8) 0.0202(9) 0.0016(7) 0.0103(7) -0.0001(6)
N1 0.0219(8) 0.0208(9) 0.0198(8) -0.0004(7) 0.0120(7) 0.0005(7)
C26 0.0220(9) 0.0278(11) 0.0150(9) -0.0013(8) 0.0111(8) -0.0007(8)
C27 0.0324(11) 0.0308(12) 0.0234(11) -0.0047(9) 0.0146(10) 0.0031(9)
C28 0.0138(8) 0.0140(8) 0.0177(9) 0.0041(7) 0.0051(7) -0.0006(6)

loop_
_geom_bond_atom_site_label_1
_geom_bond_atom_site_label_2
_geom_bond_distance
_geom_bond_site_symmetry_2
_geom_bond_publ_flag
Ir1 C25 1.979(2) . ?
Ir1 C1 2.0962(19) . ?
Ir1 C28 2.2241(19) . ?
Ir1 P1 2.3062(5) . ?
Ir1 P2 2.3064(5) . ?
Ir1 H1 1.58(3) . ?
P1 C7 1.842(2) . ?
P1 C13 1.888(2) . ?
P1 C9 1.894(2) . ?
P2 C8 1.8494(19) . ?
P2 C17 1.893(2) . ?
P2 C21 1.896(2) . ?
C1 C2 1.408(3) . ?
C1 C6 1.416(3) . ?
C2 C3 1.394(3) . ?
C2 C7 1.509(3) . ?
C3 C4 1.389(3) . ?
C3 H3 0.9500 . ?
C4 C5 1.382(3) . ?
C4 H4 0.9500 . ?
C5 C6 1.397(3) . ?
C5 H5 0.9500 . ?
C6 C8 1.509(3) . ?
C7 H7A 0.9900 . ?
C7 H7B 0.9900 . ?
C8 H8A 0.9900 . ?
C8 H8B 0.9900 . ?
C9 C11 1.536(3) . ?
C9 C12 1.537(3) . ?
C9 C10 1.543(3) . ?
C10 H10A 0.9800 . ?
C10 H10B 0.9800 . ?
C10 H10C 0.9800 . ?
C11 H11A 0.9800 . ?
C11 H11B 0.9800 . ?
C11 H11C 0.9800 . ?
C12 H12A 0.9800 . ?
C12 H12B 0.9800 . ?
C12 H12C 0.9800 . ?
C13 C15 1.536(3) . ?
C13 C14 1.538(3) . ?
C13 C16 1.546(3) . ?
C14 H14A 0.9800 . ?
C14 H14B 0.9800 . ?
C14 H14C 0.9800 . ?
C15 H15A 0.9800 . ?
C15 H15B 0.9800 . ?
C15 H15C 0.9800 . ?
C16 H16A 0.9800 . ?
C16 H16B 0.9800 . ?
C16 H16C 0.9800 . ?
C17 C18 1.536(3) . ?
C17 C19 1.540(3) . ?
C17 C20 1.544(3) . ?
C18 H18A 0.9800 . ?
C18 H18B 0.9800 . ?
C18 H18C 0.9800 . ?
C19 H19A 0.9800 . ?
C19 H19B 0.9800 . ?
C19 H19C 0.9800 . ?
C20 H20A 0.9800 . ?
C20 H20B 0.9800 . ?
C20 H20C 0.9800 . ?
C21 C24 1.534(3) . ?
C21 C23 1.534(3) . ?
C21 C22 1.539(3) . ?
C22 H22A 0.9800 . ?
C22 H22B 0.9800 . ?
C22 H22C 0.9800 . ?
C23 H23A 0.9800 . ?
C23 H23B 0.9800 . ?
C23 H23C 0.9800 . ?
C24 H24A 0.9800 . ?
C24 H24B 0.9800 . ?
C24 H24C 0.9800 . ?
C25 N1 1.159(3) . ?
N1 C26 1.438(2) . ?
C26 C27 1.507(3) . ?
C26 H26A 0.9900 . ?
C26 H26B 0.9900 . ?
C27 H27A 0.9800 . ?
C27 H27B 0.9800 . ?
C27 H27C 0.9800 . ?
C28 H28A 0.9800 . ?
C28 H28B 0.9800 . ?
C28 H28C 0.9800 . ?
